data_2220195
loop_
_publ_author_name
'Wang, Hongli'
'Xu, Wenyuan'
'Zhang, Bin'
'Xiao, Wenjing'
'Wu, Hong'

_publ_section_title
;
 10-Hexyl-10<i>H</i>-phenothiazine-3-carbaldehyde
;
_journal_coeditor_code HB2847
_journal_issue 12
_journal_name_full 'Acta Crystallographica Section E'
_journal_page_first o2458
_journal_paper_doi 10.1107/S1600536808038890
_journal_volume 64
_journal_year 2008
_chemical_formula_iupac 'C19 H21 N O S'
_chemical_formula_moiety 'C19 H21 N O S'
_chemical_formula_sum 'C19 H21 N O S'
_chemical_formula_weight 311.43
_chemical_name_systematic
;
10-Hexyl-10<i>H</i>-phenothiazine-3-carbaldehyde
;
_space_group_IT_number 2
_symmetry_cell_setting triclinic
_symmetry_space_group_name_Hall '-P 1'
_symmetry_space_group_name_H-M 'P -1'
_atom_sites_solution_hydrogens geom
_atom_sites_solution_primary direct
_atom_sites_solution_secondary difmap
_audit_creation_method SHELXL97
_cell_angle_alpha 93.957(2)
_cell_angle_beta 98.781(2)
_cell_angle_gamma 90.983(2)
_cell_formula_units_Z 4
_cell_length_a 8.4073(9)
_cell_length_b 13.7719(15)
_cell_length_c 14.6485(15)
_cell_measurement_reflns_used 2010
_cell_measurement_temperature 298(2)
_cell_measurement_theta_max 21.05
_cell_measurement_theta_min 2.45
_cell_volume 1671.5(3)
_computing_cell_refinement 'SAINT (Bruker, 2000)'
_computing_data_collection 'SMART (Bruker, 2000)'
_computing_data_reduction 'SAINT (Bruker, 2000)'
_computing_molecular_graphics 'SHELXTL (Sheldrick, 2008)'
_computing_publication_material 'SHELXTL (Sheldrick, 2008)'
_computing_structure_refinement 'SHELXL97 (Sheldrick, 2008)'
_computing_structure_solution 'SHELXS97 (Sheldrick, 2008)'
_diffrn_ambient_temperature 298(2)
_diffrn_measured_fraction_theta_full 0.985
_diffrn_measured_fraction_theta_max 0.985
_diffrn_measurement_device_type 'Bruker SMART CCD'
_diffrn_measurement_method \w
_diffrn_radiation_monochromator graphite
_diffrn_radiation_source 'fine-focus sealed tube'
_diffrn_radiation_type MoK\a
_diffrn_radiation_wavelength 0.71073
_diffrn_reflns_av_R_equivalents 0.0891
_diffrn_reflns_av_sigmaI/netI 0.1049
_diffrn_reflns_limit_h_max 9
_diffrn_reflns_limit_h_min -9
_diffrn_reflns_limit_k_max 16
_diffrn_reflns_limit_k_min -16
_diffrn_reflns_limit_l_max 10
_diffrn_reflns_limit_l_min -17
_diffrn_reflns_number 9878
_diffrn_reflns_theta_full 25.00
_diffrn_reflns_theta_max 25.00
_diffrn_reflns_theta_min 1.48
_exptl_absorpt_coefficient_mu 0.195
_exptl_absorpt_correction_T_max 0.9807
_exptl_absorpt_correction_T_min 0.9565
_exptl_absorpt_correction_type multi-scan
_exptl_absorpt_process_details '(SADABS; Sheldrick, 1997)'
_exptl_crystal_colour yellow
_exptl_crystal_density_diffrn 1.238
_exptl_crystal_density_method 'not measured'
_exptl_crystal_description block
_exptl_crystal_F_000 664
_exptl_crystal_size_max 0.23
_exptl_crystal_size_mid 0.20
_exptl_crystal_size_min 0.10
_refine_diff_density_max 0.351
_refine_diff_density_min -0.265
_refine_ls_extinction_method none
_refine_ls_goodness_of_fit_ref 0.959
_refine_ls_hydrogen_treatment constr
_refine_ls_matrix_type full
_refine_ls_number_parameters 399
_refine_ls_number_reflns 5800
_refine_ls_number_restraints 0
_refine_ls_restrained_S_all 0.959
_refine_ls_R_factor_all 0.1239
_refine_ls_R_factor_gt 0.0786
_refine_ls_shift/su_max 0.008
_refine_ls_shift/su_mean 0.001
_refine_ls_structure_factor_coef Fsqd
_refine_ls_weighting_details 'calc w=1/[\s^2^(Fo^2^)+(0.0951P)^2^+0.4339P] where P=(Fo^2^+2Fc^2^)/3'
_refine_ls_weighting_scheme calc
_refine_ls_wR_factor_gt 0.1822
_refine_ls_wR_factor_ref 0.2101
_reflns_number_gt 3575
_reflns_number_total 5800
_reflns_threshold_expression I>2\s(I)
_cod_data_source_file hb2847.cif
_cod_data_source_block I
_cod_depositor_comments
;
The following automatic conversions were performed:
'_symmetry_cell_setting' value 'Triclinic' changed to 'triclinic'
according to '/home/saulius/struct/CIF-dictionaries/cif_core.dic'
dictionary named 'cif_core.dic' version 2.4.1 from 2010-06-29.

Automatic conversion script
Id: cif_fix_enum 1527 2010-12-29 10:47:43Z saulius 

The following automatic conversions were performed:

'_symmetry_cell_setting' value 'Triclinic' changed to 'triclinic'
according to /home/saulius/struct/CIF-dictionaries/cif_core.dic
dictionary named 'cif_core.dic' version 2.4.1 from 2010-06-29.

Automatic conversion script
Id: cif_fix_values 1715 2011-07-08 13:25:40Z adriana 
;
_cod_database_code 2220195
_cod_database_fobs_code 2220195

loop_
_symmetry_equiv_pos_as_xyz
'x, y, z'
'-x, -y, -z'

loop_
_atom_site_type_symbol
_atom_site_label
_atom_site_fract_x
_atom_site_fract_y
_atom_site_fract_z
_atom_site_U_iso_or_equiv
_atom_site_adp_type
_atom_site_calc_flag
_atom_site_refinement_flags
_atom_site_occupancy
C C1 0.8046(4) -0.0018(3) 1.0692(3) 0.0498(9) Uani d . 1
C C2 0.7545(5) -0.0942(3) 1.0280(3) 0.0614(11) Uani d . 1
H H2 0.7849 -0.1490 1.0594 0.074 Uiso calc R 1
C C3 0.6625(5) -0.1058(3) 0.9428(3) 0.0633(11) Uani d . 1
H H3 0.6285 -0.1681 0.9183 0.076 Uiso calc R 1
C C4 0.6185(5) -0.0276(3) 0.8922(3) 0.0575(10) Uani d . 1
C C5 0.6693(5) 0.0642(3) 0.9305(3) 0.0562(10) Uani d . 1
H H5 0.6431 0.1179 0.8965 0.067 Uiso calc R 1
C C6 0.7571(5) 0.0781(3) 1.0172(3) 0.0556(10) Uani d . 1
C C7 0.5184(5) -0.0421(3) 0.8011(3) 0.0695(12) Uani d . 1
H H7 0.4809 -0.1052 0.7820 0.083 Uiso calc R 1
C C8 0.9599(5) 0.1833(3) 1.1502(3) 0.0537(10) Uani d . 1
C C9 1.0577(5) 0.2649(3) 1.1820(3) 0.0638(11) Uani d . 1
H H9 1.0396 0.3227 1.1532 0.077 Uiso calc R 1
C C10 1.1795(6) 0.2617(3) 1.2545(3) 0.0707(12) Uani d . 1
H H10 1.2427 0.3170 1.2764 0.085 Uiso calc R 1
C C11 1.2069(5) 0.1751(4) 1.2945(3) 0.0737(12) Uani d . 1
H H11 1.2896 0.1721 1.3442 0.088 Uiso calc R 1
C C12 1.1154(5) 0.0931(3) 1.2629(3) 0.0624(11) Uani d . 1
H H12 1.1386 0.0352 1.2907 0.075 Uiso calc R 1
C C13 0.9881(5) 0.0945(3) 1.1901(3) 0.0518(9) Uani d . 1
C C14 0.8990(5) -0.0712(3) 1.2169(3) 0.0569(10) Uani d . 1
H H14A 0.7963 -0.1065 1.2038 0.068 Uiso calc R 1
H H14B 0.9123 -0.0455 1.2810 0.068 Uiso calc R 1
C C15 1.0314(5) -0.1438(3) 1.2071(3) 0.0620(11) Uani d . 1
H H15A 1.0262 -0.1668 1.1426 0.074 Uiso calc R 1
H H15B 1.1359 -0.1123 1.2279 0.074 Uiso calc R 1
C C16 1.0099(5) -0.2288(3) 1.2645(3) 0.0658(11) Uani d . 1
H H16A 1.0017 -0.2033 1.3270 0.079 Uiso calc R 1
H H16B 0.9084 -0.2621 1.2394 0.079 Uiso calc R 1
C C17 1.1389(5) -0.3018(3) 1.2700(4) 0.0755(13) Uani d . 1
H H17A 1.2404 -0.2697 1.2971 0.091 Uiso calc R 1
H H17B 1.1493 -0.3269 1.2077 0.091 Uiso calc R 1
C C18 1.1080(7) -0.3864(4) 1.3264(5) 0.112(2) Uani d . 1
H H18A 1.0881 -0.3594 1.3864 0.134 Uiso calc R 1
H H18B 1.0090 -0.4194 1.2963 0.134 Uiso calc R 1
C C19 1.2236(9) -0.4567(5) 1.3419(6) 0.152(3) Uani d . 1
H H19A 1.2557 -0.4793 1.2842 0.229 Uiso calc R 1
H H19B 1.1795 -0.5104 1.3693 0.229 Uiso calc R 1
H H19C 1.3155 -0.4291 1.3831 0.229 Uiso calc R 1
C C20 0.7245(5) 0.5290(3) 0.9780(3) 0.0549(10) Uani d . 1
C C21 0.6665(5) 0.4380(3) 0.9407(3) 0.0553(10) Uani d . 1
H H21 0.7115 0.3831 0.9666 0.066 Uiso calc R 1
C C22 0.5447(4) 0.4260(3) 0.8668(3) 0.0509(9) Uani d . 1
C C23 0.4783(4) 0.5078(3) 0.8231(3) 0.0511(9) Uani d . 1
C C24 0.5365(5) 0.5994(3) 0.8624(3) 0.0593(10) Uani d . 1
H H24 0.4936 0.6550 0.8368 0.071 Uiso calc R 1
C C25 0.6555(5) 0.6090(3) 0.9380(3) 0.0617(11) Uani d . 1
H H25 0.6906 0.6710 0.9629 0.074 Uiso calc R 1
C C26 0.8506(6) 0.5412(3) 1.0586(3) 0.0705(12) Uani d . 1
H H26 0.8861 0.6044 1.0792 0.085 Uiso calc R 1
C C27 0.3997(4) 0.3210(3) 0.7143(3) 0.0537(9) Uani d . 1
C C28 0.3913(5) 0.2390(3) 0.6537(3) 0.0658(11) Uani d . 1
H H28 0.4292 0.1805 0.6754 0.079 Uiso calc R 1
C C29 0.3283(6) 0.2428(4) 0.5627(3) 0.0823(14) Uani d . 1
H H29 0.3215 0.1872 0.5225 0.099 Uiso calc R 1
C C30 0.2749(6) 0.3302(4) 0.5313(3) 0.0829(14) Uani d . 1
H H30 0.2294 0.3329 0.4695 0.099 Uiso calc R 1
C C31 0.2877(5) 0.4140(3) 0.5896(3) 0.0708(12) Uani d . 1
H H31 0.2549 0.4728 0.5664 0.085 Uiso calc R 1
C C32 0.3497(4) 0.4110(3) 0.6834(3) 0.0548(10) Uani d . 1
C C33 0.2671(5) 0.5804(3) 0.7159(3) 0.0574(10) Uani d . 1
H H33A 0.2457 0.6174 0.7713 0.069 Uiso calc R 1
H H33B 0.1641 0.5570 0.6817 0.069 Uiso calc R 1
C C34 0.3427(5) 0.6498(3) 0.6567(3) 0.0663(11) Uani d . 1
H H34A 0.4403 0.6796 0.6921 0.080 Uiso calc R 1
H H34B 0.3716 0.6135 0.6028 0.080 Uiso calc R 1
C C35 0.2280(5) 0.7279(3) 0.6258(3) 0.0703(12) Uani d . 1
H H35A 0.1947 0.7608 0.6802 0.084 Uiso calc R 1
H H35B 0.1327 0.6972 0.5886 0.084 Uiso calc R 1
C C36 0.2949(5) 0.8034(3) 0.5705(3) 0.0719(12) Uani d . 1
H H36A 0.3906 0.8338 0.6074 0.086 Uiso calc R 1
H H36B 0.3271 0.7707 0.5157 0.086 Uiso calc R 1
C C37 0.1802(7) 0.8810(4) 0.5411(4) 0.0952(16) Uani d . 1
H H37A 0.0859 0.8509 0.5024 0.114 Uiso calc R 1
H H37B 0.1453 0.9125 0.5957 0.114 Uiso calc R 1
C C38 0.2490(8) 0.9569(4) 0.4890(5) 0.130(2) Uani d . 1
H H38A 0.3414 0.9881 0.5271 0.195 Uiso calc R 1
H H38B 0.1694 1.0045 0.4730 0.195 Uiso calc R 1
H H38C 0.2804 0.9269 0.4336 0.195 Uiso calc R 1
N N1 0.8901(4) 0.0114(2) 1.1586(2) 0.0562(8) Uani d . 1
N N2 0.3601(4) 0.4957(2) 0.7446(2) 0.0557(8) Uani d . 1
O O1 0.4801(4) 0.0199(2) 0.7486(2) 0.0933(11) Uani d . 1
O O2 0.9125(4) 0.4760(2) 1.1007(2) 0.0861(10) Uani d . 1
S S1 0.79048(15) 0.19795(7) 1.06651(8) 0.0734(4) Uani d . 1
S S2 0.45941(13) 0.30926(7) 0.83359(7) 0.0617(3) Uani d . 1

loop_
_atom_site_aniso_label
_atom_site_aniso_U_11
_atom_site_aniso_U_22
_atom_site_aniso_U_33
_atom_site_aniso_U_12
_atom_site_aniso_U_13
_atom_site_aniso_U_23
C1 0.053(2) 0.050(2) 0.048(2) 0.0123(17) 0.0076(18) 0.0108(17)
C2 0.064(3) 0.048(2) 0.071(3) 0.0074(18) 0.003(2) 0.013(2)
C3 0.067(3) 0.050(2) 0.069(3) 0.0088(19) -0.001(2) 0.000(2)
C4 0.054(2) 0.057(2) 0.061(3) 0.0105(18) 0.007(2) 0.004(2)
C5 0.061(2) 0.058(2) 0.052(2) 0.0141(19) 0.009(2) 0.0121(19)
C6 0.060(2) 0.048(2) 0.062(3) 0.0103(17) 0.013(2) 0.0098(19)
C7 0.061(3) 0.073(3) 0.071(3) 0.009(2) 0.002(2) -0.002(2)
C8 0.061(2) 0.051(2) 0.051(2) 0.0096(18) 0.0128(19) 0.0030(18)
C9 0.075(3) 0.056(2) 0.062(3) 0.002(2) 0.018(2) 0.002(2)
C10 0.073(3) 0.074(3) 0.061(3) -0.006(2) 0.010(2) -0.011(2)
C11 0.066(3) 0.089(3) 0.063(3) 0.007(2) 0.001(2) -0.006(3)
C12 0.070(3) 0.072(3) 0.045(2) 0.009(2) 0.005(2) 0.006(2)
C13 0.057(2) 0.057(2) 0.044(2) 0.0081(18) 0.0135(18) 0.0017(18)
C14 0.068(3) 0.059(2) 0.047(2) 0.0095(19) 0.0128(19) 0.0161(18)
C15 0.067(3) 0.061(2) 0.060(3) 0.012(2) 0.009(2) 0.019(2)
C16 0.063(3) 0.063(3) 0.074(3) 0.003(2) 0.010(2) 0.020(2)
C17 0.061(3) 0.068(3) 0.096(4) 0.004(2) -0.001(2) 0.020(2)
C18 0.096(4) 0.070(3) 0.173(6) 0.009(3) 0.020(4) 0.045(4)
C19 0.144(6) 0.135(5) 0.194(8) 0.033(5) 0.035(6) 0.094(5)
C20 0.061(2) 0.055(2) 0.051(2) 0.0059(18) 0.011(2) 0.0107(19)
C21 0.062(2) 0.051(2) 0.059(3) 0.0127(18) 0.019(2) 0.0158(19)
C22 0.053(2) 0.053(2) 0.050(2) 0.0100(17) 0.0137(19) 0.0118(18)
C23 0.056(2) 0.050(2) 0.052(2) 0.0131(17) 0.0175(19) 0.0101(18)
C24 0.076(3) 0.046(2) 0.057(3) 0.0092(19) 0.009(2) 0.0109(19)
C25 0.083(3) 0.047(2) 0.057(3) 0.001(2) 0.019(2) 0.0037(19)
C26 0.078(3) 0.071(3) 0.064(3) 0.004(2) 0.014(2) 0.001(2)
C27 0.054(2) 0.055(2) 0.053(2) -0.0017(18) 0.0077(18) 0.0091(19)
C28 0.073(3) 0.057(2) 0.069(3) 0.003(2) 0.017(2) 0.005(2)
C29 0.103(4) 0.078(3) 0.065(3) 0.001(3) 0.017(3) -0.008(3)
C30 0.100(4) 0.093(4) 0.051(3) 0.001(3) 0.001(3) -0.001(3)
C31 0.083(3) 0.074(3) 0.055(3) 0.012(2) 0.004(2) 0.015(2)
C32 0.053(2) 0.057(2) 0.057(3) 0.0070(18) 0.0142(19) 0.0111(19)
C33 0.056(2) 0.056(2) 0.062(3) 0.0153(18) 0.0077(19) 0.0164(19)
C34 0.063(3) 0.066(3) 0.071(3) 0.011(2) 0.004(2) 0.021(2)
C35 0.075(3) 0.073(3) 0.066(3) 0.019(2) 0.012(2) 0.023(2)
C36 0.082(3) 0.067(3) 0.066(3) 0.008(2) 0.000(2) 0.020(2)
C37 0.116(4) 0.085(3) 0.088(4) 0.030(3) 0.013(3) 0.031(3)
C38 0.163(7) 0.093(4) 0.135(6) 0.005(4) 0.002(5) 0.060(4)
N1 0.067(2) 0.0476(18) 0.055(2) 0.0072(15) 0.0071(17) 0.0155(15)
N2 0.062(2) 0.0523(18) 0.054(2) 0.0137(15) 0.0071(17) 0.0119(15)
O1 0.108(3) 0.092(2) 0.074(2) 0.028(2) -0.0122(19) 0.0163(19)
O2 0.086(2) 0.096(2) 0.073(2) 0.0149(18) -0.0069(18) 0.0213(18)
S1 0.0895(9) 0.0463(6) 0.0770(8) 0.0153(5) -0.0129(6) 0.0065(5)
S2 0.0761(7) 0.0494(6) 0.0601(7) -0.0003(5) 0.0070(5) 0.0159(5)

loop_
_atom_type_symbol
_atom_type_description
_atom_type_scat_dispersion_real
_atom_type_scat_dispersion_imag
_atom_type_scat_source
C C 0.0033 0.0016 'International Tables Vol C Tables 4.2.6.8 and 6.1.1.4'
H H 0.0000 0.0000 'International Tables Vol C Tables 4.2.6.8 and 6.1.1.4'
N N 0.0061 0.0033 'International Tables Vol C Tables 4.2.6.8 and 6.1.1.4'
O O 0.0106 0.0060 'International Tables Vol C Tables 4.2.6.8 and 6.1.1.4'

loop_
_geom_angle_atom_site_label_1
_geom_angle_atom_site_label_2
_geom_angle_atom_site_label_3
_geom_angle
_geom_angle_publ_flag
N1 C1 C2 122.1(3) ?
N1 C1 C6 121.4(3) ?
C2 C1 C6 116.4(4) ?
C3 C2 C1 121.5(4) ?
C3 C2 H2 119.2 ?
C1 C2 H2 119.2 ?
C2 C3 C4 121.6(4) ?
C2 C3 H3 119.2 ?
C4 C3 H3 119.2 ?
C3 C4 C5 118.0(4) ?
C3 C4 C7 120.4(4) ?
C5 C4 C7 121.5(4) ?
C6 C5 C4 121.5(4) ?
C6 C5 H5 119.2 ?
C4 C5 H5 119.2 ?
C5 C6 C1 120.8(4) ?
C5 C6 S1 118.0(3) ?
C1 C6 S1 120.8(3) ?
O1 C7 C4 126.3(4) n
O1 C7 H7 116.9 n
C4 C7 H7 116.9 ?
C9 C8 C13 120.5(4) ?
C9 C8 S1 118.0(3) ?
C13 C8 S1 121.2(3) ?
C10 C9 C8 121.2(4) ?
C10 C9 H9 119.4 ?
C8 C9 H9 119.4 ?
C9 C10 C11 118.5(4) ?
C9 C10 H10 120.7 ?
C11 C10 H10 120.7 ?
C12 C11 C10 121.4(4) ?
C12 C11 H11 119.3 ?
C10 C11 H11 119.3 ?
C11 C12 C13 121.4(4) ?
C11 C12 H12 119.3 ?
C13 C12 H12 119.3 ?
C12 C13 C8 116.9(4) ?
C12 C13 N1 122.0(3) ?
C8 C13 N1 121.1(3) ?
N1 C14 C15 117.3(3) ?
N1 C14 H14A 108.0 ?
C15 C14 H14A 108.0 ?
N1 C14 H14B 108.0 ?
C15 C14 H14B 108.0 ?
H14A C14 H14B 107.2 ?
C16 C15 C14 109.5(3) ?
C16 C15 H15A 109.8 ?
C14 C15 H15A 109.8 ?
C16 C15 H15B 109.8 ?
C14 C15 H15B 109.8 ?
H15A C15 H15B 108.2 ?
C17 C16 C15 116.2(4) ?
C17 C16 H16A 108.2 ?
C15 C16 H16A 108.2 ?
C17 C16 H16B 108.2 ?
C15 C16 H16B 108.2 ?
H16A C16 H16B 107.4 ?
C16 C17 C18 113.6(4) ?
C16 C17 H17A 108.9 ?
C18 C17 H17A 108.9 ?
C16 C17 H17B 108.8 ?
C18 C17 H17B 108.8 ?
H17A C17 H17B 107.7 ?
C19 C18 C17 119.6(5) ?
C19 C18 H18A 107.4 ?
C17 C18 H18A 107.4 ?
C19 C18 H18B 107.5 ?
C17 C18 H18B 107.4 ?
H18A C18 H18B 107.0 ?
C18 C19 H19A 109.4 ?
C18 C19 H19B 109.5 ?
H19A C19 H19B 109.5 ?
C18 C19 H19C 109.5 ?
H19A C19 H19C 109.5 ?
H19B C19 H19C 109.5 ?
C25 C20 C21 117.6(4) ?
C25 C20 C26 120.6(4) ?
C21 C20 C26 121.8(4) ?
C22 C21 C20 122.2(3) ?
C22 C21 H21 118.9 ?
C20 C21 H21 118.9 ?
C21 C22 C23 120.4(3) ?
C21 C22 S2 119.3(3) ?
C23 C22 S2 120.1(3) ?
N2 C23 C24 122.7(3) ?
N2 C23 C22 120.6(3) ?
C24 C23 C22 116.7(4) ?
C25 C24 C23 121.4(4) ?
C25 C24 H24 119.3 ?
C23 C24 H24 119.3 ?
C24 C25 C20 121.7(4) ?
C24 C25 H25 119.2 ?
C20 C25 H25 119.2 ?
O2 C26 C20 125.3(4) ?
O2 C26 H26 117.4 ?
C20 C26 H26 117.4 ?
C28 C27 C32 121.1(4) ?
C28 C27 S2 119.0(3) ?
C32 C27 S2 119.7(3) ?
C29 C28 C27 120.8(4) ?
C29 C28 H28 119.6 ?
C27 C28 H28 119.6 ?
C28 C29 C30 119.1(4) ?
C28 C29 H29 120.5 ?
C30 C29 H29 120.5 ?
C29 C30 C31 121.2(5) ?
C29 C30 H30 119.4 ?
C31 C30 H30 119.4 ?
C30 C31 C32 120.4(4) ?
C30 C31 H31 119.8 ?
C32 C31 H31 119.8 ?
C31 C32 C27 117.4(4) ?
C31 C32 N2 121.1(3) ?
C27 C32 N2 121.5(4) ?
N2 C33 C34 117.0(3) ?
N2 C33 H33A 108.0 ?
C34 C33 H33A 108.0 ?
N2 C33 H33B 108.0 ?
C34 C33 H33B 108.0 ?
H33A C33 H33B 107.3 ?
C35 C34 C33 110.9(3) ?
C35 C34 H34A 109.4 ?
C33 C34 H34A 109.5 ?
C35 C34 H34B 109.5 ?
C33 C34 H34B 109.5 ?
H34A C34 H34B 108.0 ?
C34 C35 C36 115.0(4) ?
C34 C35 H35A 108.5 ?
C36 C35 H35A 108.5 ?
C34 C35 H35B 108.5 ?
C36 C35 H35B 108.5 ?
H35A C35 H35B 107.5 ?
C37 C36 C35 114.4(4) ?
C37 C36 H36A 108.7 ?
C35 C36 H36A 108.6 ?
C37 C36 H36B 108.7 ?
C35 C36 H36B 108.7 ?
H36A C36 H36B 107.6 ?
C38 C37 C36 114.0(5) ?
C38 C37 H37A 108.7 ?
C36 C37 H37A 108.7 ?
C38 C37 H37B 108.7 ?
C36 C37 H37B 108.8 ?
H37A C37 H37B 107.6 ?
C37 C38 H38A 109.5 ?
C37 C38 H38B 109.5 ?
H38A C38 H38B 109.5 ?
C37 C38 H38C 109.5 ?
H38A C38 H38C 109.5 ?
H38B C38 H38C 109.5 ?
C1 N1 C13 122.9(3) n
C1 N1 C14 118.1(3) n
C13 N1 C14 118.2(3) n
C23 N2 C32 121.6(3) ?
C23 N2 C33 118.3(3) ?
C32 N2 C33 119.0(3) ?
C8 S1 C6 100.72(18) n
C8 S1 S2 162.13(14) ?
C6 S1 S2 90.88(14) ?
C27 S2 C22 99.68(18) ?
C27 S2 S1 151.06(13) ?
C22 S2 S1 88.34(13) ?

loop_
_geom_bond_atom_site_label_1
_geom_bond_atom_site_label_2
_geom_bond_distance
_geom_bond_publ_flag
C1 N1 1.393(5) n
C1 C2 1.400(5) ?
C1 C6 1.411(5) ?
C2 C3 1.362(5) ?
C2 H2 0.9300 ?
C3 C4 1.373(5) ?
C3 H3 0.9300 ?
C4 C5 1.380(5) ?
C4 C7 1.464(6) n
C5 C6 1.367(5) ?
C5 H5 0.9300 ?
C6 S1 1.756(4) ?
C7 O1 1.203(5) n
C7 H7 0.9300 ?
C8 C9 1.392(5) ?
C8 C13 1.400(5) ?
C8 S1 1.756(4) n
C9 C10 1.362(6) ?
C9 H9 0.9300 ?
C10 C11 1.373(6) ?
C10 H10 0.9300 ?
C11 C12 1.368(6) ?
C11 H11 0.9300 ?
C12 C13 1.392(5) ?
C12 H12 0.9300 ?
C13 N1 1.407(5) n
C14 N1 1.464(4) n
C14 C15 1.526(5) ?
C14 H14A 0.9700 ?
C14 H14B 0.9700 ?
C15 C16 1.511(5) ?
C15 H15A 0.9700 ?
C15 H15B 0.9700 ?
C16 C17 1.489(5) ?
C16 H16A 0.9700 ?
C16 H16B 0.9700 ?
C17 C18 1.515(6) ?
C17 H17A 0.9700 ?
C17 H17B 0.9700 ?
C18 C19 1.389(7) ?
C18 H18A 0.9700 ?
C18 H18B 0.9700 ?
C19 H19A 0.9600 ?
C19 H19B 0.9600 ?
C19 H19C 0.9600 ?
C20 C25 1.378(5) ?
C20 C21 1.383(5) ?
C20 C26 1.460(6) ?
C21 C22 1.371(5) ?
C21 H21 0.9300 ?
C22 C23 1.415(5) ?
C22 S2 1.755(4) ?
C23 N2 1.397(5) ?
C23 C24 1.399(5) ?
C24 C25 1.372(6) ?
C24 H24 0.9300 ?
C25 H25 0.9300 ?
C26 O2 1.204(5) ?
C26 H26 0.9300 ?
C27 C28 1.381(5) ?
C27 C32 1.398(5) ?
C27 S2 1.763(4) ?
C28 C29 1.362(6) ?
C28 H28 0.9300 ?
C29 C30 1.376(6) ?
C29 H29 0.9300 ?
C30 C31 1.381(6) ?
C30 H30 0.9300 ?
C31 C32 1.396(6) ?
C31 H31 0.9300 ?
C32 N2 1.415(5) ?
C33 N2 1.466(4) ?
C33 C34 1.528(5) ?
C33 H33A 0.9700 ?
C33 H33B 0.9700 ?
C34 C35 1.504(5) ?
C34 H34A 0.9700 ?
C34 H34B 0.9700 ?
C35 C36 1.513(6) ?
C35 H35A 0.9700 ?
C35 H35B 0.9700 ?
C36 C37 1.494(6) ?
C36 H36A 0.9700 ?
C36 H36B 0.9700 ?
C37 C38 1.494(7) ?
C37 H37A 0.9700 ?
C37 H37B 0.9700 ?
C38 H38A 0.9600 ?
C38 H38B 0.9600 ?
C38 H38C 0.9600 ?
S1 S2 4.4392(15) n

loop_
_geom_hbond_atom_site_label_D
_geom_hbond_atom_site_label_H
_geom_hbond_atom_site_label_A
_geom_hbond_distance_DH
_geom_hbond_distance_HA
_geom_hbond_distance_DA
_geom_hbond_angle_DHA
_geom_hbond_publ_flag
C28 H28 O1 0.93 2.54 3.454(5) 168 yes
C9 H9 O2 0.93 2.50 3.394(5) 162 yes

loop_
_geom_torsion_atom_site_label_1
_geom_torsion_atom_site_label_2
_geom_torsion_atom_site_label_3
_geom_torsion_atom_site_label_4
_geom_torsion
N1 C1 C2 C3 175.9(4)
C6 C1 C2 C3 -1.2(6)
C1 C2 C3 C4 2.0(6)
C2 C3 C4 C5 -0.5(6)
C2 C3 C4 C7 -179.6(4)
C3 C4 C5 C6 -1.8(6)
C7 C4 C5 C6 177.3(4)
C4 C5 C6 C1 2.6(6)
C4 C5 C6 S1 -170.7(3)
N1 C1 C6 C5 -178.2(3)
C2 C1 C6 C5 -1.1(5)
N1 C1 C6 S1 -5.0(5)
C2 C1 C6 S1 172.1(3)
C3 C4 C7 O1 -175.6(4)
C5 C4 C7 O1 5.4(7)
C13 C8 C9 C10 -2.3(6)
S1 C8 C9 C10 172.0(3)
C8 C9 C10 C11 1.6(6)
C9 C10 C11 C12 0.2(7)
C10 C11 C12 C13 -1.5(6)
C11 C12 C13 C8 0.8(6)
C11 C12 C13 N1 -178.2(4)
C9 C8 C13 C12 1.0(5)
S1 C8 C13 C12 -173.1(3)
C9 C8 C13 N1 -180.0(3)
S1 C8 C13 N1 5.9(5)
N1 C14 C15 C16 -173.9(3)
C14 C15 C16 C17 -174.2(4)
C15 C16 C17 C18 -178.5(4)
C16 C17 C18 C19 -176.0(6)
C25 C20 C21 C22 -0.1(6)
C26 C20 C21 C22 178.0(4)
C20 C21 C22 C23 2.8(6)
C20 C21 C22 S2 -171.3(3)
C21 C22 C23 N2 176.6(3)
S2 C22 C23 N2 -9.3(5)
C21 C22 C23 C24 -3.6(5)
S2 C22 C23 C24 170.5(3)
N2 C23 C24 C25 -178.3(4)
C22 C23 C24 C25 1.9(6)
C23 C24 C25 C20 0.7(6)
C21 C20 C25 C24 -1.6(6)
C26 C20 C25 C24 -179.8(4)
C25 C20 C26 O2 176.4(4)
C21 C20 C26 O2 -1.7(7)
C32 C27 C28 C29 -2.5(6)
S2 C27 C28 C29 172.4(4)
C27 C28 C29 C30 1.0(7)
C28 C29 C30 C31 1.6(8)
C29 C30 C31 C32 -2.6(7)
C30 C31 C32 C27 1.1(6)
C30 C31 C32 N2 -178.5(4)
C28 C27 C32 C31 1.4(6)
S2 C27 C32 C31 -173.4(3)
C28 C27 C32 N2 -179.0(4)
S2 C27 C32 N2 6.1(5)
N2 C33 C34 C35 175.1(4)
C33 C34 C35 C36 177.1(4)
C34 C35 C36 C37 -179.4(4)
C35 C36 C37 C38 178.2(5)
C2 C1 N1 C13 157.4(4)
C6 C1 N1 C13 -25.7(5)
C2 C1 N1 C14 -12.5(5)
C6 C1 N1 C14 164.4(3)
C12 C13 N1 C1 -155.8(4)
C8 C13 N1 C1 25.3(5)
C12 C13 N1 C14 14.1(5)
C8 C13 N1 C14 -164.8(3)
C15 C14 N1 C1 85.4(4)
C15 C14 N1 C13 -85.0(4)
C24 C23 N2 C32 152.8(4)
C22 C23 N2 C32 -27.4(5)
C24 C23 N2 C33 -14.9(5)
C22 C23 N2 C33 164.9(3)
C31 C32 N2 C23 -151.2(4)
C27 C32 N2 C23 29.2(5)
C31 C32 N2 C33 16.4(5)
C27 C32 N2 C33 -163.1(3)
C34 C33 N2 C23 83.5(4)
C34 C33 N2 C32 -84.5(4)
C9 C8 S1 C6 157.7(3)
C13 C8 S1 C6 -28.0(3)
C9 C8 S1 S2 28.0(6)
C13 C8 S1 S2 -157.7(3)
C5 C6 S1 C8 -159.1(3)
C1 C6 S1 C8 27.6(4)
C5 C6 S1 S2 7.2(3)
C1 C6 S1 S2 -166.1(3)
C28 C27 S2 C22 152.0(3)
C32 C27 S2 C22 -33.1(3)
C28 C27 S2 S1 47.6(5)
C32 C27 S2 S1 -137.4(3)
C21 C22 S2 C27 -151.1(3)
C23 C22 S2 C27 34.8(3)
C21 C22 S2 S1 0.9(3)
C23 C22 S2 S1 -173.2(3)
C8 S1 S2 C27 75.2(5)
C6 S1 S2 C27 -55.7(3)
C8 S1 S2 C22 -32.0(4)
C6 S1 S2 C22 -162.86(17)

loop_
_cod_related_entry_id
_cod_related_entry_database
_cod_related_entry_code
1 ChemSpider 24741237
